data_1574630
loop_
_publ_author_name
'Detert, Heiner'
'Schollmeyer, Dieter'

_publ_section_title
;
 N-[(1Z)-Cyclodec-5-yn-1-ylidene]hydroxylamine
;
_journal_coeditor_code BT4170
_journal_issue 5
_journal_name_full IUCrData
_journal_page_first x250414
_journal_paper_doi 10.1107/S2414314625004146
_journal_volume 10
_journal_year 2025
_chemical_formula_iupac 'C10 H15 N O'
_chemical_formula_moiety 'C10 H15 N O'
_chemical_formula_sum 'C10 H15 N O'
_chemical_formula_weight 165.23
_chemical_name_systematic
;
<i>N</i>-[(1<i>Z</i>)-Cyclodec-5-yn-1-ylidene]hydroxylamine
;
_space_group_crystal_system orthorhombic
_space_group_IT_number 61
_space_group_name_Hall '-P 2ac 2ab'
_space_group_name_H-M_alt 'P b c a'
_atom_sites_solution_hydrogens difmap
_atom_sites_solution_primary dual
_audit_creation_method SHELXL-2019/3
_cell_angle_alpha 90
_cell_angle_beta 90
_cell_angle_gamma 90
_cell_formula_units_Z 8
_cell_length_a 9.5469(4)
_cell_length_b 8.9830(3)
_cell_length_c 21.8191(7)
_cell_measurement_reflns_used 9411
_cell_measurement_temperature 120(2)
_cell_measurement_theta_max 29.90
_cell_measurement_theta_min 2.84
_cell_volume 1871.20(12)
_computing_cell_refinement
;
X-Area Recipe 2.0.2 (Stoe & Cie, 2020)
;
_computing_data_collection
;
X-Area WinXpose 2.0.28 (Stoe & Cie, 2020)
;
_computing_data_reduction
;
X-Area Integrate 2.5.18.0 (Stoe & Cie, 2020)
;
_computing_molecular_graphics
;
Platon (Spek, 2009)
;
_computing_structure_refinement
;
<i>SHELXL2019/2</i> (Sheldrick, 2015b)
;
_computing_structure_solution
;
<i>SHELXT2014</i> (Sheldrick, 2015a)
;
_diffrn_ambient_temperature 120(2)
_diffrn_detector_area_resol_mean 6.67
_diffrn_measured_fraction_theta_full 0.999
_diffrn_measured_fraction_theta_max 0.994
_diffrn_measurement_device_type 'Stoe IPDS 2T'
_diffrn_measurement_method 'rotation method, \w scans'
_diffrn_radiation_type MoK\a
_diffrn_radiation_wavelength 0.71073
_diffrn_reflns_av_R_equivalents 0.0232
_diffrn_reflns_av_unetI/netI 0.0215
_diffrn_reflns_limit_h_max 13
_diffrn_reflns_limit_h_min -11
_diffrn_reflns_limit_k_max 10
_diffrn_reflns_limit_k_min -12
_diffrn_reflns_limit_l_max 25
_diffrn_reflns_limit_l_min -30
_diffrn_reflns_number 6155
_diffrn_reflns_theta_full 25.242
_diffrn_reflns_theta_max 29.426
_diffrn_reflns_theta_min 2.835
_diffrn_source 'sealed X-ray tube, 12x0.4mm long-fine focus'
_exptl_absorpt_coefficient_mu 0.075
_exptl_absorpt_correction_type none
_exptl_crystal_colour colorless
_exptl_crystal_density_diffrn 1.173
_exptl_crystal_description plate
_exptl_crystal_F_000 720
_exptl_crystal_size_max 0.800
_exptl_crystal_size_mid 0.480
_exptl_crystal_size_min 0.140
_refine_diff_density_max 0.374
_refine_diff_density_min -0.168
_refine_ls_extinction_method none
_refine_ls_goodness_of_fit_ref 1.041
_refine_ls_hydrogen_treatment refall
_refine_ls_matrix_type full
_refine_ls_number_parameters 162
_refine_ls_number_reflns 2574
_refine_ls_number_restraints 0
_refine_ls_restrained_S_all 1.041
_refine_ls_R_factor_all 0.0492
_refine_ls_R_factor_gt 0.0422
_refine_ls_shift/su_max 0.000
_refine_ls_shift/su_mean 0.000
_refine_ls_structure_factor_coef Fsqd
_refine_ls_weighting_details 'w=1/[\s^2^(Fo^2^)+(0.0486P)^2^+0.7721P] where P=(Fo^2^+2Fc^2^)/3'
_refine_ls_weighting_scheme calc
_refine_ls_wR_factor_gt 0.1056
_refine_ls_wR_factor_ref 0.1112
_reflns_number_gt 2225
_reflns_number_total 2574
_reflns_threshold_expression 'I > 2\s(I)'
_cod_data_source_file bt4170.cif
_cod_data_source_block I
_cod_database_code 1574630
_shelx_space_group_comment
;
The symmetry employed for this shelxl refinement is uniquely defined
by the following loop, which should always be used as a source of
symmetry information in preference to the above space-group names.
They are only intended as comments.
;
_shelx_estimated_absorpt_t_min 0.942
_shelx_estimated_absorpt_t_max 0.990

loop_
_space_group_symop_operation_xyz
'x, y, z'
'-x+1/2, -y, z+1/2'
'-x, y+1/2, -z+1/2'
'x+1/2, -y+1/2, -z'
'-x, -y, -z'
'x-1/2, y, -z-1/2'
'x, -y-1/2, z-1/2'
'-x-1/2, y-1/2, z'

loop_
_atom_site_type_symbol
_atom_site_label
_atom_site_fract_x
_atom_site_fract_y
_atom_site_fract_z
_atom_site_U_iso_or_equiv
_atom_site_adp_type
_atom_site_calc_flag
_atom_site_occupancy
_atom_site_disorder_assembly
_atom_site_disorder_group
C C1 0.58239(10) 0.31386(12) 0.09451(4) 0.0202(2) Uani d 1 . .
C C2 0.53594(12) 0.15439(12) 0.08775(5) 0.0239(2) Uani d 1 . .
H H2A 0.5224(16) 0.1130(17) 0.1307(7) 0.035(3) Uiso d 1 . .
H H2B 0.6203(17) 0.0993(17) 0.0708(7) 0.035(3) Uiso d 1 . .
C C3 0.40563(12) 0.12659(12) 0.04840(5) 0.0265(2) Uani d 1 . .
H H3A 0.4264(15) 0.1549(17) 0.0047(7) 0.034(3) Uiso d 1 . .
H H3B 0.3876(16) 0.0187(17) 0.0483(7) 0.034(3) Uiso d 1 . .
C C4 0.27114(12) 0.20571(13) 0.06758(5) 0.0269(2) Uani d 1 . .
H H4A 0.1977(16) 0.1686(17) 0.0414(7) 0.034(3) Uiso d 1 . .
H H4B 0.2806(16) 0.3164(18) 0.0633(7) 0.034(3) Uiso d 1 . .
C C5 0.22458(13) 0.17707(15) 0.13387(6) 0.0312(3) Uani d 1 . .
H H5A 0.1284(18) 0.2109(19) 0.1418(8) 0.044(3) Uiso d 1 . .
H H5B 0.2294(18) 0.072(2) 0.1442(7) 0.044(3) Uiso d 1 . .
C C6 0.31476(12) 0.25459(12) 0.17804(5) 0.0253(2) Uani d 1 . .
C C7 0.39879(12) 0.32077(13) 0.20810(5) 0.0253(2) Uani d 1 . .
C C8 0.51520(14) 0.39742(16) 0.23847(5) 0.0337(3) Uani d 1 . .
H H8A 0.5657(18) 0.3253(19) 0.2646(8) 0.046(3) Uiso d 1 . .
H H8B 0.4801(19) 0.4749(19) 0.2667(8) 0.046(3) Uiso d 1 . .
C C9 0.61843(12) 0.46629(14) 0.19295(5) 0.0280(2) Uani d 1 . .
H H9A 0.6953(15) 0.5097(16) 0.2174(7) 0.031(3) Uiso d 1 . .
H H9B 0.5754(15) 0.5494(16) 0.1713(7) 0.031(3) Uiso d 1 . .
C C10 0.67983(11) 0.35670(13) 0.14614(5) 0.0249(2) Uani d 1 . .
H H10A 0.7644(16) 0.4019(17) 0.1266(6) 0.033(3) Uiso d 1 . .
H H10B 0.7124(15) 0.2666(17) 0.1673(7) 0.033(3) Uiso d 1 . .
N N11 0.54369(9) 0.40276(10) 0.05199(4) 0.02058(19) Uani d 1 . .
O O12 0.60094(8) 0.54785(9) 0.05794(4) 0.02628(19) Uani d 1 . .
H H122 0.5675(19) 0.595(2) 0.0207(9) 0.054(5) Uiso d 1 . .

loop_
_atom_site_aniso_label
_atom_site_aniso_U_11
_atom_site_aniso_U_22
_atom_site_aniso_U_33
_atom_site_aniso_U_12
_atom_site_aniso_U_13
_atom_site_aniso_U_23
C1 0.0171(4) 0.0245(5) 0.0190(4) 0.0022(4) 0.0032(3) 0.0029(4)
C2 0.0263(5) 0.0209(5) 0.0247(5) 0.0050(4) 0.0043(4) 0.0016(4)
C3 0.0315(6) 0.0224(5) 0.0256(5) -0.0018(4) 0.0027(4) -0.0059(4)
C4 0.0238(5) 0.0308(6) 0.0262(5) -0.0040(4) -0.0017(4) -0.0060(4)
C5 0.0279(6) 0.0333(6) 0.0324(6) -0.0104(5) 0.0077(5) -0.0064(5)
C6 0.0275(5) 0.0268(5) 0.0214(5) -0.0009(4) 0.0082(4) 0.0014(4)
C7 0.0276(5) 0.0311(5) 0.0170(4) 0.0023(4) 0.0035(4) 0.0018(4)
C8 0.0328(6) 0.0496(7) 0.0186(5) -0.0020(6) -0.0046(4) -0.0022(5)
C9 0.0273(5) 0.0317(6) 0.0251(5) -0.0036(5) -0.0084(4) 0.0012(4)
C10 0.0192(5) 0.0302(5) 0.0254(5) -0.0002(4) -0.0048(4) 0.0077(4)
N11 0.0209(4) 0.0218(4) 0.0190(4) -0.0011(3) 0.0023(3) 0.0027(3)
O12 0.0287(4) 0.0248(4) 0.0253(4) -0.0075(3) -0.0046(3) 0.0079(3)

loop_
_atom_type_symbol
_atom_type_description
_atom_type_scat_dispersion_real
_atom_type_scat_dispersion_imag
_atom_type_scat_source
C C 0.0033 0.0016 'International Tables Vol C Tables 4.2.6.8 and 6.1.1.4'
H H 0.0000 0.0000 'International Tables Vol C Tables 4.2.6.8 and 6.1.1.4'
N N 0.0061 0.0033 'International Tables Vol C Tables 4.2.6.8 and 6.1.1.4'
O O 0.0106 0.0060 'International Tables Vol C Tables 4.2.6.8 and 6.1.1.4'

loop_
_geom_angle_atom_site_label_1
_geom_angle_atom_site_label_2
_geom_angle_atom_site_label_3
_geom_angle_site_symmetry_1
_geom_angle_site_symmetry_3
_geom_angle
_geom_angle_publ_flag
N11 C1 C2 . . 115.96(9) ?
N11 C1 C10 . . 124.04(10) ?
C2 C1 C10 . . 119.76(9) ?
C1 C2 C3 . . 116.67(9) ?
C1 C2 H2A . . 107.1(9) ?
C3 C2 H2A . . 110.7(9) ?
C1 C2 H2B . . 105.4(9) ?
C3 C2 H2B . . 111.2(9) ?
H2A C2 H2B . . 104.9(12) ?
C4 C3 C2 . . 116.98(9) ?
C4 C3 H3A . . 107.9(9) ?
C2 C3 H3A . . 109.3(9) ?
C4 C3 H3B . . 108.2(9) ?
C2 C3 H3B . . 107.7(9) ?
H3A C3 H3B . . 106.3(12) ?
C3 C4 C5 . . 115.09(10) ?
C3 C4 H4A . . 106.8(9) ?
C5 C4 H4A . . 106.8(9) ?
C3 C4 H4B . . 111.1(9) ?
C5 C4 H4B . . 106.3(8) ?
H4A C4 H4B . . 110.6(12) ?
C6 C5 C4 . . 111.67(9) ?
C6 C5 H5A . . 106.6(10) ?
C4 C5 H5A . . 112.7(10) ?
C6 C5 H5B . . 106.3(10) ?
C4 C5 H5B . . 111.6(10) ?
H5A C5 H5B . . 107.7(14) ?
C7 C6 C5 . . 172.02(11) ?
C6 C7 C8 . . 172.38(11) ?
C7 C8 C9 . . 112.64(9) ?
C7 C8 H8A . . 108.8(10) ?
C9 C8 H8A . . 109.0(10) ?
C7 C8 H8B . . 110.8(10) ?
C9 C8 H8B . . 109.8(10) ?
H8A C8 H8B . . 105.5(14) ?
C8 C9 C10 . . 114.75(10) ?
C8 C9 H9A . . 106.7(9) ?
C10 C9 H9A . . 109.2(9) ?
C8 C9 H9B . . 110.6(9) ?
C10 C9 H9B . . 109.3(9) ?
H9A C9 H9B . . 105.8(12) ?
C1 C10 C9 . . 115.11(9) ?
C1 C10 H10A . . 106.5(8) ?
C9 C10 H10A . . 109.4(9) ?
C1 C10 H10B . . 109.6(9) ?
C9 C10 H10B . . 109.6(9) ?
H10A C10 H10B . . 106.3(12) ?
C1 N11 O12 . . 113.33(8) ?
N11 O12 H122 . . 101.5(11) ?

loop_
_geom_bond_atom_site_label_1
_geom_bond_atom_site_label_2
_geom_bond_site_symmetry_2
_geom_bond_distance
_geom_bond_publ_flag
C1 N11 . 1.2785(13) ?
C1 C2 . 1.5069(15) ?
C1 C10 . 1.5108(14) ?
C2 C3 . 1.5319(16) ?
C2 H2A . 1.017(15) ?
C2 H2B . 1.015(16) ?
C3 C4 . 1.5260(16) ?
C3 H3A . 1.007(15) ?
C3 H3B . 0.984(15) ?
C4 C5 . 1.5349(16) ?
C4 H4A . 0.964(15) ?
C4 H4B . 1.003(16) ?
C5 C6 . 1.4680(16) ?
C5 H5A . 0.983(17) ?
C5 H5B . 0.969(18) ?
C6 C7 . 1.1946(16) ?
C7 C8 . 1.4656(16) ?
C8 C9 . 1.5298(17) ?
C8 H8A . 0.989(17) ?
C8 H8B . 0.988(17) ?
C9 C10 . 1.5349(17) ?
C9 H9A . 0.987(15) ?
C9 H9B . 0.974(15) ?
C10 H10A . 0.999(15) ?
C10 H10B . 0.983(15) ?
N11 O12 . 1.4193(11) ?
O12 H122 . 0.971(19) ?

loop_
_geom_hbond_atom_site_label_D
_geom_hbond_atom_site_label_H
_geom_hbond_atom_site_label_A
_geom_hbond_site_symmetry_A
_geom_hbond_distance_DH
_geom_hbond_distance_HA
_geom_hbond_distance_DA
_geom_hbond_angle_DHA
_geom_hbond_publ_flag
O12 H122 N11 5_665 0.971(19) 1.908(19) 2.8030(12) 151.9(16) yes

loop_
_geom_torsion_atom_site_label_1
_geom_torsion_atom_site_label_2
_geom_torsion_atom_site_label_3
_geom_torsion_atom_site_label_4
_geom_torsion_site_symmetry_1
_geom_torsion_site_symmetry_2
_geom_torsion_site_symmetry_3
_geom_torsion_site_symmetry_4
_geom_torsion
_geom_torsion_publ_flag
N11 C1 C2 C3 . . . . -23.67(13) ?
C10 C1 C2 C3 . . . . 161.71(9) ?
C1 C2 C3 C4 . . . . -57.70(13) ?
C2 C3 C4 C5 . . . . -55.44(14) ?
C3 C4 C5 C6 . . . . 72.79(13) ?
C7 C8 C9 C10 . . . . -55.59(14) ?
N11 C1 C10 C9 . . . . 69.25(13) ?
C2 C1 C10 C9 . . . . -116.59(11) ?
C8 C9 C10 C1 . . . . 76.41(12) ?
C2 C1 N11 O12 . . . . -174.64(8) ?
C10 C1 N11 O12 . . . . -0.28(14) ?
